data_7150100
loop_
_publ_author_name
'Broussy, Sylvain'
'Bernardes-G\'enisson, Vania'
'Gornitzka, Heinz'
'Bernadou, Jean'
'Meunier, Bernard'

_publ_section_title
;
 Studies on the 4-benzoylpyridine-3-carboxamide entity as a fragment
 model of the Isoniazid-NAD adduct.
;
_journal_issue 4
_journal_name_full 'Organic &amp; biomolecular chemistry'
_journal_page_first 666
_journal_page_last 669
_journal_paper_doi 10.1039/b415439h
_journal_volume 3
_journal_year 2005
_chemical_formula_sum 'C13 H10 N2 O2'
_chemical_formula_weight 226.23
_chemical_name_systematic
;
?
;
_space_group_IT_number 14
_symmetry_cell_setting monoclinic
_symmetry_space_group_name_Hall '-P 2ybc'
_symmetry_space_group_name_H-M 'P 1 21/c 1'
_atom_sites_solution_hydrogens geom
_atom_sites_solution_primary direct
_atom_sites_solution_secondary difmap
_audit_creation_method SHELXL-97
_cell_angle_alpha 90.00
_cell_angle_beta 107.943(4)
_cell_angle_gamma 90.00
_cell_formula_units_Z 4
_cell_length_a 10.245(2)
_cell_length_b 7.1600(13)
_cell_length_c 15.020(3)
_cell_measurement_reflns_used 2159
_cell_measurement_temperature 193(2)
_cell_measurement_theta_max 26.347
_cell_measurement_theta_min 2.851
_cell_volume 1048.2(3)
_computing_cell_refinement 'Bruker SMART'
_computing_data_collection 'Bruker SMART'
_computing_data_reduction 'Bruker SHELXTL'
_computing_molecular_graphics 'Bruker SHELXTL'
_computing_publication_material 'Bruker SHELXTL'
_computing_structure_refinement 'SHELXL-97 (Sheldrick, 1997)'
_computing_structure_solution 'SHELXS-97 (Sheldrick, 1990)'
_diffrn_ambient_temperature 193(2)
_diffrn_measured_fraction_theta_full 0.997
_diffrn_measured_fraction_theta_max 0.997
_diffrn_measurement_device_type 'Bruker CCD detector'
_diffrn_measurement_method 'phi and omega scans'
_diffrn_radiation_monochromator graphite
_diffrn_radiation_source 'fine-focus sealed tube'
_diffrn_radiation_type MoK\a
_diffrn_radiation_wavelength 0.71073
_diffrn_reflns_av_R_equivalents 0.0343
_diffrn_reflns_av_sigmaI/netI 0.0401
_diffrn_reflns_limit_h_max 12
_diffrn_reflns_limit_h_min -7
_diffrn_reflns_limit_k_max 8
_diffrn_reflns_limit_k_min -8
_diffrn_reflns_limit_l_max 18
_diffrn_reflns_limit_l_min -18
_diffrn_reflns_number 5860
_diffrn_reflns_theta_full 26.44
_diffrn_reflns_theta_max 26.44
_diffrn_reflns_theta_min 2.09
_exptl_absorpt_coefficient_mu 0.099
_exptl_absorpt_correction_T_max 1.000000
_exptl_absorpt_correction_T_min 0.698893
_exptl_absorpt_correction_type semi-empirical
_exptl_absorpt_process_details 'SADABS (Bruker-AXS)'
_exptl_crystal_colour colorless
_exptl_crystal_density_diffrn 1.434
_exptl_crystal_density_method 'not measured'
_exptl_crystal_description plate
_exptl_crystal_F_000 472
_exptl_crystal_size_max 0.05
_exptl_crystal_size_mid 0.1
_exptl_crystal_size_min 0.3
_refine_diff_density_max 0.271
_refine_diff_density_min -0.183
_refine_diff_density_rms 0.039
_refine_ls_extinction_method none
_refine_ls_goodness_of_fit_ref 1.038
_refine_ls_hydrogen_treatment mixed
_refine_ls_matrix_type full
_refine_ls_number_parameters 159
_refine_ls_number_reflns 2147
_refine_ls_number_restraints 0
_refine_ls_restrained_S_all 1.038
_refine_ls_R_factor_all 0.0593
_refine_ls_R_factor_gt 0.0411
_refine_ls_shift/su_max 0.000
_refine_ls_shift/su_mean 0.000
_refine_ls_structure_factor_coef Fsqd
_refine_ls_weighting_details 'calc w=1/[\s^2^(Fo^2^)+(0.0348P)^2^+0.3882P] where P=(Fo^2^+2Fc^2^)/3'
_refine_ls_weighting_scheme calc
_refine_ls_wR_factor_gt 0.0887
_refine_ls_wR_factor_ref 0.0962
_reflns_number_gt 1646
_reflns_number_total 2147
_reflns_threshold_expression >2sigma(I)
_cod_data_source_file b415439h.txt
_cod_data_source_block 16
_cod_depositor_comments
;
The following automatic conversions were performed:
'_symmetry_cell_setting' value 'Monoclinic' changed to 'monoclinic'
according to '/home/saulius/struct/CIF-dictionaries/cif_core.dic'
dictionary named 'cif_core.dic' version 2.4.1 from 2010-06-29.

Automatic conversion script
Id: cif_fix_enum 1527 2010-12-29 10:47:43Z saulius 
;
_cod_original_sg_symbol_H-M P2(1)/c
_cod_database_code 7150100

loop_
_symmetry_equiv_pos_as_xyz
'x, y, z'
'-x, y+1/2, -z+1/2'
'-x, -y, -z'
'x, -y-1/2, z-1/2'

loop_
_atom_site_label
_atom_site_type_symbol
_atom_site_fract_x
_atom_site_fract_y
_atom_site_fract_z
_atom_site_U_iso_or_equiv
_atom_site_adp_type
_atom_site_occupancy
_atom_site_symmetry_multiplicity
_atom_site_calc_flag
_atom_site_refinement_flags
_atom_site_disorder_assembly
_atom_site_disorder_group
N1 N 0.44327(14) 0.2620(2) 0.18668(10) 0.0287(3) Uani 1 1 d . . .
H1A H 0.454(2) 0.231(3) 0.2458(15) 0.042(6) Uiso 1 1 d . . .
N2 N 0.40975(15) 0.3142(2) -0.12521(9) 0.0291(3) Uani 1 1 d . . .
O1 O 0.29943(13) 0.53378(17) 0.15324(8) 0.0310(3) Uani 1 1 d . . .
H1 H 0.3119 0.5442 0.2110 0.046 Uiso 1 1 calc R . .
O2 O 0.64017(12) 0.13626(17) 0.16610(8) 0.0334(3) Uani 1 1 d . . .
C1 C 0.31265(17) 0.3453(2) 0.13117(11) 0.0252(4) Uani 1 1 d . . .
C2 C 0.52740(17) 0.2122(2) 0.13673(11) 0.0256(4) Uani 1 1 d . . .
C3 C 0.45451(17) 0.2663(2) 0.03803(11) 0.0237(4) Uani 1 1 d . . .
C4 C 0.32979(16) 0.3431(2) 0.03402(10) 0.0232(4) Uani 1 1 d . . .
C5 C 0.24374(17) 0.4091(2) -0.04955(11) 0.0280(4) Uani 1 1 d . . .
H5 H 0.1577 0.4647 -0.0540 0.034 Uiso 1 1 calc R . .
C6 C 0.28973(18) 0.3900(2) -0.12701(11) 0.0288(4) Uani 1 1 d . . .
H6 H 0.2316 0.4340 -0.1855 0.035 Uiso 1 1 calc R . .
C7 C 0.49259(18) 0.2536(2) -0.04252(11) 0.0272(4) Uani 1 1 d . . .
H7 H 0.5791 0.2009 -0.0392 0.033 Uiso 1 1 calc R . .
C8 C 0.19178(16) 0.2261(2) 0.13570(10) 0.0251(4) Uani 1 1 d . . .
C9 C 0.07878(17) 0.3047(3) 0.15310(12) 0.0318(4) Uani 1 1 d . . .
H9 H 0.0767 0.4353 0.1636 0.038 Uiso 1 1 calc R . .
C10 C -0.03177(19) 0.1942(3) 0.15531(13) 0.0385(5) Uani 1 1 d . . .
H10 H -0.1081 0.2495 0.1685 0.046 Uiso 1 1 calc R . .
C11 C -0.0313(2) 0.0053(3) 0.13859(13) 0.0385(5) Uani 1 1 d . . .
H11 H -0.1078 -0.0694 0.1388 0.046 Uiso 1 1 calc R . .
C12 C 0.0817(2) -0.0752(3) 0.12147(13) 0.0416(5) Uani 1 1 d . . .
H12 H 0.0831 -0.2057 0.1106 0.050 Uiso 1 1 calc R . .
C13 C 0.1921(2) 0.0338(3) 0.12022(12) 0.0352(4) Uani 1 1 d . . .
H13 H 0.2692 -0.0226 0.1087 0.042 Uiso 1 1 calc R . .

loop_
_atom_site_aniso_label
_atom_site_aniso_U_11
_atom_site_aniso_U_22
_atom_site_aniso_U_33
_atom_site_aniso_U_23
_atom_site_aniso_U_13
_atom_site_aniso_U_12
N1 0.0275(7) 0.0420(9) 0.0175(7) 0.0028(6) 0.0085(6) 0.0003(7)
N2 0.0384(8) 0.0308(8) 0.0207(7) -0.0027(6) 0.0128(6) -0.0068(7)
O1 0.0383(7) 0.0331(7) 0.0246(6) -0.0069(5) 0.0142(5) -0.0047(6)
O2 0.0277(6) 0.0416(7) 0.0310(6) 0.0072(6) 0.0090(5) 0.0060(6)
C1 0.0259(8) 0.0311(9) 0.0198(8) -0.0012(7) 0.0089(7) 0.0003(7)
C2 0.0276(9) 0.0263(9) 0.0236(8) 0.0012(7) 0.0090(7) -0.0044(7)
C3 0.0270(8) 0.0222(8) 0.0229(8) -0.0018(6) 0.0089(7) -0.0035(7)
C4 0.0274(8) 0.0230(8) 0.0203(8) -0.0019(6) 0.0087(7) -0.0050(7)
C5 0.0278(9) 0.0322(9) 0.0236(8) 0.0002(7) 0.0073(7) -0.0015(7)
C6 0.0339(9) 0.0307(9) 0.0195(8) 0.0006(7) 0.0047(7) -0.0061(8)
C7 0.0313(9) 0.0268(9) 0.0266(8) -0.0028(7) 0.0136(7) -0.0016(7)
C8 0.0271(8) 0.0329(9) 0.0153(7) 0.0007(7) 0.0066(6) -0.0006(7)
C9 0.0304(9) 0.0304(9) 0.0367(10) 0.0029(8) 0.0132(8) 0.0026(8)
C10 0.0289(9) 0.0452(12) 0.0447(11) 0.0059(9) 0.0162(9) 0.0019(9)
C11 0.0386(11) 0.0430(11) 0.0360(10) 0.0019(8) 0.0147(8) -0.0129(9)
C12 0.0561(13) 0.0314(10) 0.0428(11) -0.0052(8) 0.0230(10) -0.0088(9)
C13 0.0405(11) 0.0365(10) 0.0342(10) -0.0044(8) 0.0199(8) 0.0004(9)

loop_
_atom_type_symbol
_atom_type_description
_atom_type_scat_dispersion_real
_atom_type_scat_dispersion_imag
_atom_type_scat_source
C C 0.0033 0.0016 'International Tables Vol C Tables 4.2.6.8 and 6.1.1.4'
H H 0.0000 0.0000 'International Tables Vol C Tables 4.2.6.8 and 6.1.1.4'
N N 0.0061 0.0033 'International Tables Vol C Tables 4.2.6.8 and 6.1.1.4'
O O 0.0106 0.0060 'International Tables Vol C Tables 4.2.6.8 and 6.1.1.4'

loop_
_geom_angle_atom_site_label_1
_geom_angle_atom_site_label_2
_geom_angle_atom_site_label_3
_geom_angle
_geom_angle_site_symmetry_1
_geom_angle_site_symmetry_3
_geom_angle_publ_flag
C2 N1 C1 114.65(13) . . ?
C6 N2 C7 117.74(14) . . ?
O1 C1 N1 113.16(13) . . ?
O1 C1 C8 112.87(13) . . ?
N1 C1 C8 111.03(13) . . ?
O1 C1 C4 106.46(13) . . ?
N1 C1 C4 100.73(13) . . ?
C8 C1 C4 111.88(13) . . ?
O2 C2 N1 127.31(15) . . ?
O2 C2 C3 126.81(15) . . ?
N1 C2 C3 105.87(14) . . ?
C4 C3 C7 119.75(15) . . ?
C4 C3 C2 108.75(14) . . ?
C7 C3 C2 131.49(16) . . ?
C3 C4 C5 120.19(15) . . ?
C3 C4 C1 109.99(13) . . ?
C5 C4 C1 129.79(15) . . ?
C4 C5 C6 116.26(16) . . ?
N2 C6 C5 124.75(15) . . ?
N2 C7 C3 121.30(16) . . ?
C9 C8 C13 118.51(16) . . ?
C9 C8 C1 121.37(15) . . ?
C13 C8 C1 120.11(15) . . ?
C8 C9 C10 120.59(17) . . ?
C11 C10 C9 120.41(18) . . ?
C10 C11 C12 119.51(18) . . ?
C13 C12 C11 120.15(18) . . ?
C12 C13 C8 120.82(17) . . ?

loop_
_geom_bond_atom_site_label_1
_geom_bond_atom_site_label_2
_geom_bond_distance
_geom_bond_site_symmetry_2
_geom_bond_publ_flag
N1 C2 1.353(2) . ?
N1 C1 1.468(2) . ?
N2 C6 1.337(2) . ?
N2 C7 1.342(2) . ?
O1 C1 1.406(2) . ?
O2 C2 1.229(2) . ?
C1 C8 1.522(2) . ?
C1 C4 1.523(2) . ?
C2 C3 1.491(2) . ?
C3 C4 1.375(2) . ?
C3 C7 1.384(2) . ?
C4 C5 1.376(2) . ?
C5 C6 1.390(2) . ?
C8 C9 1.382(2) . ?
C8 C13 1.396(3) . ?
C9 C10 1.390(3) . ?
C10 C11 1.376(3) . ?
C11 C12 1.387(3) . ?
C12 C13 1.378(3) . ?

loop_
_cod_related_entry_id
_cod_related_entry_database
_cod_related_entry_code
1 ChemSpider 9347260
